data_4077232
loop_
_publ_author_name
'Tamm, Matthias'
'Bannenberg, Thomas'
'Dressel, Bernd'
'Fr\"ohlich, Roland'
'Kunz, Doris'

_publ_section_title
;
 Molybdenum Complexes with Sterically Demanding Cycloheptatrienyl Ligands
;
_journal_issue 5
_journal_name_full Organometallics
_journal_page_first 900
_journal_paper_doi 10.1021/om000830l
_journal_volume 20
_journal_year 2001
_chemical_formula_sum 'C19 H31 B F4'
_chemical_formula_weight 346.25
_chemical_name_systematic
; 
 ? 
;
_space_group_IT_number 14
_symmetry_cell_setting monoclinic
_symmetry_space_group_name_Hall '-P 2yn'
_symmetry_space_group_name_H-M 'P 1 21/n 1'
_atom_sites_solution_hydrogens geom
_atom_sites_solution_primary direct
_atom_sites_solution_secondary difmap
_audit_creation_method SHELXL-97
_cell_angle_alpha 90.00
_cell_angle_beta 101.57(4)
_cell_angle_gamma 90.00
_cell_formula_units_Z 4
_cell_length_a 10.223(5)
_cell_length_b 10.936(3)
_cell_length_c 18.195(6)
_cell_measurement_reflns_used 16
_cell_measurement_temperature 223(2)
_cell_measurement_theta_max 24.71
_cell_measurement_theta_min 21.15
_cell_volume 1992.8(13)
_computing_cell_refinement 'Express (Nonius B.V., 1994)'
_computing_data_collection 'Express (Nonius B.V., 1994)'
_computing_data_reduction 'MolEN (Fair, 1990)'
_computing_molecular_graphics 'Diamond (Brandenburg, 1997)'
_computing_publication_material 'SHELXL-97 (Sheldrick, 1997)'
_computing_structure_refinement 'SHELXL-97 (Sheldrick, 1997)'
_computing_structure_solution 'SHELXS-97 (Sheldrick, 1990)'
_diffrn_ambient_temperature 223(2)
_diffrn_measured_fraction_theta_full 1.000
_diffrn_measured_fraction_theta_max 1.000
_diffrn_measurement_device_type 'Enraf Nonius CAD4'
_diffrn_measurement_method '\w/2\q scans'
_diffrn_radiation_monochromator graphite
_diffrn_radiation_source 'fine-focus sealed tube'
_diffrn_radiation_type CuK\a
_diffrn_radiation_wavelength 1.54178
_diffrn_reflns_av_R_equivalents 0.0845
_diffrn_reflns_av_sigmaI/netI 0.1192
_diffrn_reflns_limit_h_max 11
_diffrn_reflns_limit_h_min -12
_diffrn_reflns_limit_k_max 12
_diffrn_reflns_limit_k_min 0
_diffrn_reflns_limit_l_max 21
_diffrn_reflns_limit_l_min 0
_diffrn_reflns_number 3502
_diffrn_reflns_theta_full 64.99
_diffrn_reflns_theta_max 64.99
_diffrn_reflns_theta_min 4.61
_diffrn_standards_decay_% 10.7
_diffrn_standards_interval_count 250
_diffrn_standards_interval_time 120
_diffrn_standards_number 3
_exptl_absorpt_coefficient_mu 0.755
_exptl_absorpt_correction_T_max 0.9283
_exptl_absorpt_correction_T_min 0.8952
_exptl_absorpt_correction_type 'empirical via \y scan data'
_exptl_crystal_colour colourless
_exptl_crystal_density_diffrn 1.154
_exptl_crystal_density_method 'not measured'
_exptl_crystal_description block
_exptl_crystal_F_000 744
_exptl_crystal_size_max 0.15
_exptl_crystal_size_mid 0.10
_exptl_crystal_size_min 0.10
_refine_diff_density_max 0.202
_refine_diff_density_min -0.229
_refine_diff_density_rms 0.048
_refine_ls_extinction_method none
_refine_ls_goodness_of_fit_ref 0.940
_refine_ls_hydrogen_treatment 'refined as riding atoms'
_refine_ls_matrix_type full
_refine_ls_number_parameters 226
_refine_ls_number_reflns 3390
_refine_ls_number_restraints 0
_refine_ls_restrained_S_all 0.940
_refine_ls_R_factor_all 0.1625
_refine_ls_R_factor_gt 0.0567
_refine_ls_shift/su_max 0.000
_refine_ls_shift/su_mean 0.000
_refine_ls_structure_factor_coef Fsqd
_refine_ls_weighting_details 'calc w=1/[\s^2^(Fo^2^)+(0.0887P)^2^+0.0000P] where P=(Fo^2^+2Fc^2^)/3'
_refine_ls_weighting_scheme calc
_refine_ls_wR_factor_gt 0.1410
_refine_ls_wR_factor_ref 0.1694
_reflns_number_gt 1701
_reflns_number_total 3390
_reflns_threshold_expression >2sigma(I)
_cod_data_source_file om000830l.cif
_cod_data_source_block han1222
_cod_original_sg_symbol_H-M P21/n
_cod_database_code 4077232

loop_
_symmetry_equiv_pos_as_xyz
'x, y, z'
'-x+1/2, y+1/2, -z+1/2'
'-x, -y, -z'
'x-1/2, -y-1/2, z-1/2'

loop_
_atom_site_label
_atom_site_type_symbol
_atom_site_fract_x
_atom_site_fract_y
_atom_site_fract_z
_atom_site_U_iso_or_equiv
_atom_site_adp_type
_atom_site_occupancy
_atom_site_symmetry_multiplicity
_atom_site_calc_flag
_atom_site_refinement_flags
C1 C 0.0207(3) 0.1663(3) 0.84415(16) 0.0370(7) Uani 1 1 d .
C2 C -0.0576(3) 0.0690(3) 0.85809(16) 0.0385(7) Uani 1 1 d .
H2 H -0.0273 -0.0076 0.8451 0.046 Uiso 1 1 calc R
C3 C -0.1748(3) 0.0636(3) 0.88834(15) 0.0353(7) Uani 1 1 d .
C4 C -0.2318(3) 0.1617(3) 0.91850(16) 0.0401(8) Uani 1 1 d .
H4 H -0.3028 0.1396 0.9416 0.048 Uiso 1 1 calc R
C5 C -0.2047(3) 0.2863(3) 0.92129(15) 0.0376(7) Uani 1 1 d .
C6 C -0.1059(3) 0.3393(3) 0.88905(17) 0.0451(8) Uani 1 1 d .
H6 H -0.1049 0.4252 0.8903 0.054 Uiso 1 1 calc R
C7 C -0.0099(3) 0.2886(3) 0.85591(17) 0.0448(8) Uani 1 1 d .
H7 H 0.0450 0.3456 0.8380 0.054 Uiso 1 1 calc R
C8 C 0.1447(3) 0.1438(3) 0.81031(18) 0.0432(8) Uani 1 1 d .
C9 C 0.1839(4) 0.0096(3) 0.8104(3) 0.0871(15) Uani 1 1 d .
H9A H 0.2643 0.0012 0.7901 0.131 Uiso 1 1 calc R
H9B H 0.1121 -0.0367 0.7798 0.131 Uiso 1 1 calc R
H9C H 0.2004 -0.0214 0.8614 0.131 Uiso 1 1 calc R
C10 C 0.1138(4) 0.1906(4) 0.72865(18) 0.0694(11) Uani 1 1 d .
H10A H 0.0904 0.2766 0.7282 0.104 Uiso 1 1 calc R
H10B H 0.0396 0.1446 0.7000 0.104 Uiso 1 1 calc R
H10C H 0.1918 0.1800 0.7065 0.104 Uiso 1 1 calc R
C11 C 0.2630(3) 0.2148(4) 0.8543(2) 0.0682(11) Uani 1 1 d .
H11A H 0.2432 0.3017 0.8509 0.102 Uiso 1 1 calc R
H11B H 0.3415 0.1985 0.8335 0.102 Uiso 1 1 calc R
H11C H 0.2796 0.1896 0.9064 0.102 Uiso 1 1 calc R
C12 C -0.2362(3) -0.0642(3) 0.89041(16) 0.0422(8) Uani 1 1 d .
C13 C -0.1365(3) -0.1446(3) 0.94469(18) 0.0582(9) Uani 1 1 d .
H13A H -0.0524 -0.1480 0.9279 0.087 Uiso 1 1 calc R
H13B H -0.1725 -0.2266 0.9456 0.087 Uiso 1 1 calc R
H13C H -0.1222 -0.1099 0.9947 0.087 Uiso 1 1 calc R
C14 C -0.2630(3) -0.1182(3) 0.81070(17) 0.0512(9) Uani 1 1 d .
H14A H -0.3244 -0.0656 0.7773 0.077 Uiso 1 1 calc R
H14B H -0.3018 -0.1990 0.8114 0.077 Uiso 1 1 calc R
H14C H -0.1797 -0.1240 0.7931 0.077 Uiso 1 1 calc R
C15 C -0.3708(3) -0.0619(3) 0.9165(2) 0.0682(11) Uani 1 1 d .
H15A H -0.3574 -0.0300 0.9671 0.102 Uiso 1 1 calc R
H15B H -0.4064 -0.1443 0.9155 0.102 Uiso 1 1 calc R
H15C H -0.4333 -0.0101 0.8831 0.102 Uiso 1 1 calc R
C16 C -0.2932(3) 0.3724(3) 0.95663(18) 0.0506(9) Uani 1 1 d .
C17 C -0.3761(4) 0.3059(4) 1.0048(2) 0.0912(14) Uani 1 1 d .
H17A H -0.4378 0.2507 0.9736 0.137 Uiso 1 1 calc R
H17B H -0.4259 0.3651 1.0280 0.137 Uiso 1 1 calc R
H17C H -0.3176 0.2597 1.0435 0.137 Uiso 1 1 calc R
C18 C -0.3849(4) 0.4380(4) 0.8920(2) 0.0801(12) Uani 1 1 d .
H18A H -0.3314 0.4828 0.8627 0.120 Uiso 1 1 calc R
H18B H -0.4421 0.4945 0.9120 0.120 Uiso 1 1 calc R
H18C H -0.4395 0.3784 0.8603 0.120 Uiso 1 1 calc R
C19 C -0.2068(4) 0.4663(4) 1.0072(2) 0.0812(13) Uani 1 1 d .
H19A H -0.1414 0.4240 1.0446 0.122 Uiso 1 1 calc R
H19B H -0.2632 0.5164 1.0320 0.122 Uiso 1 1 calc R
H19C H -0.1612 0.5179 0.9770 0.122 Uiso 1 1 calc R
B B -0.0042(4) 0.6430(3) 0.7962(2) 0.0521(10) Uani 1 1 d .
F1 F -0.0561(2) 0.6781(3) 0.72435(14) 0.1087(9) Uani 1 1 d .
F2 F 0.0678(2) 0.73836(19) 0.83251(15) 0.0929(8) Uani 1 1 d .
F3 F -0.1060(2) 0.61341(17) 0.83244(14) 0.0828(7) Uani 1 1 d .
F4 F 0.0765(2) 0.54343(17) 0.79561(12) 0.0766(7) Uani 1 1 d .

loop_
_atom_site_aniso_label
_atom_site_aniso_U_11
_atom_site_aniso_U_22
_atom_site_aniso_U_33
_atom_site_aniso_U_23
_atom_site_aniso_U_13
_atom_site_aniso_U_12
C1 0.0389(16) 0.0379(17) 0.0331(16) 0.0010(14) 0.0044(13) -0.0005(14)
C2 0.0415(17) 0.0318(16) 0.0423(18) -0.0001(14) 0.0089(14) 0.0003(14)
C3 0.0387(16) 0.0383(16) 0.0286(15) 0.0013(14) 0.0058(13) -0.0025(14)
C4 0.0357(17) 0.0485(19) 0.0382(18) -0.0022(15) 0.0122(14) -0.0041(15)
C5 0.0382(17) 0.0396(18) 0.0325(16) -0.0018(14) 0.0013(13) 0.0042(14)
C6 0.0512(19) 0.0325(16) 0.0514(19) 0.0008(15) 0.0100(16) 0.0012(15)
C7 0.0449(19) 0.0402(19) 0.053(2) 0.0032(16) 0.0194(16) -0.0055(15)
C8 0.0381(17) 0.0439(19) 0.051(2) 0.0029(16) 0.0170(15) 0.0000(14)
C9 0.075(3) 0.056(2) 0.151(4) 0.005(3) 0.073(3) 0.014(2)
C10 0.063(2) 0.098(3) 0.051(2) -0.001(2) 0.0211(19) 0.001(2)
C11 0.0438(19) 0.091(3) 0.071(2) -0.001(2) 0.0139(18) -0.006(2)
C12 0.0489(18) 0.0379(17) 0.0413(18) -0.0020(15) 0.0125(15) -0.0092(15)
C13 0.076(2) 0.052(2) 0.046(2) 0.0091(17) 0.0119(18) -0.0074(19)
C14 0.0522(19) 0.0431(19) 0.055(2) -0.0050(16) 0.0028(17) -0.0070(16)
C15 0.064(2) 0.055(2) 0.095(3) -0.011(2) 0.040(2) -0.0263(19)
C16 0.056(2) 0.048(2) 0.050(2) -0.0093(17) 0.0170(17) 0.0050(17)
C17 0.115(3) 0.072(3) 0.109(4) -0.015(3) 0.075(3) 0.007(3)
C18 0.076(3) 0.083(3) 0.079(3) -0.011(2) 0.011(2) 0.040(2)
C19 0.099(3) 0.072(3) 0.074(3) -0.036(2) 0.021(2) -0.004(2)
B 0.058(3) 0.037(2) 0.063(3) 0.009(2) 0.017(2) 0.0001(19)
F1 0.1034(18) 0.138(2) 0.0804(17) 0.0374(16) 0.0074(14) 0.0118(17)
F2 0.0899(16) 0.0546(13) 0.138(2) -0.0234(14) 0.0331(16) -0.0203(12)
F3 0.0890(15) 0.0514(12) 0.1256(19) 0.0068(12) 0.0631(15) -0.0045(11)
F4 0.0831(14) 0.0476(12) 0.1093(18) 0.0072(12) 0.0435(13) 0.0057(11)

loop_
_atom_type_symbol
_atom_type_description
_atom_type_scat_dispersion_real
_atom_type_scat_dispersion_imag
_atom_type_scat_source
C C 0.0181 0.0091 'International Tables Vol C Tables 4.2.6.8 and 6.1.1.4'
H H 0.0000 0.0000 'International Tables Vol C Tables 4.2.6.8 and 6.1.1.4'
B B 0.0090 0.0039 'International Tables Vol C Tables 4.2.6.8 and 6.1.1.4'
F F 0.0727 0.0534 'International Tables Vol C Tables 4.2.6.8 and 6.1.1.4'

loop_
_geom_angle_atom_site_label_1
_geom_angle_atom_site_label_2
_geom_angle_atom_site_label_3
_geom_angle
C2 C1 C7 123.5(3)
C2 C1 C8 120.2(3)
C7 C1 C8 116.2(3)
C1 C2 C3 131.9(3)
C4 C3 C2 125.3(3)
C4 C3 C12 119.2(2)
C2 C3 C12 115.4(3)
C3 C4 C5 132.6(3)
C4 C5 C6 123.3(3)
C4 C5 C16 119.2(3)
C6 C5 C16 117.4(3)
C7 C6 C5 131.5(3)
C6 C7 C1 131.0(3)
C9 C8 C11 108.1(3)
C9 C8 C1 113.1(3)
C11 C8 C1 109.9(3)
C9 C8 C10 109.0(3)
C11 C8 C10 108.9(3)
C1 C8 C10 107.8(2)
C3 C12 C14 108.8(2)
C3 C12 C15 112.7(3)
C14 C12 C15 107.1(3)
C3 C12 C13 108.3(2)
C14 C12 C13 110.7(3)
C15 C12 C13 109.1(3)
C17 C16 C18 109.9(3)
C17 C16 C5 113.1(3)
C18 C16 C5 106.8(3)
C17 C16 C19 107.1(3)
C18 C16 C19 109.7(3)
C5 C16 C19 110.2(3)
F1 B F4 109.7(3)
F1 B F2 108.4(3)
F4 B F2 110.1(3)
F1 B F3 109.8(3)
F4 B F3 109.4(3)
F2 B F3 109.4(3)

loop_
_geom_bond_atom_site_label_1
_geom_bond_atom_site_label_2
_geom_bond_distance
C1 C2 1.385(4)
C1 C7 1.399(4)
C1 C8 1.537(4)
C2 C3 1.417(4)
C3 C4 1.385(4)
C3 C12 1.536(4)
C4 C5 1.389(4)
C5 C6 1.393(4)
C5 C16 1.533(4)
C6 C7 1.368(4)
C8 C9 1.521(4)
C8 C11 1.522(4)
C8 C10 1.543(4)
C12 C14 1.539(4)
C12 C15 1.543(4)
C12 C13 1.544(4)
C16 C17 1.521(4)
C16 C18 1.528(5)
C16 C19 1.535(5)
B F1 1.364(5)
B F4 1.367(4)
B F2 1.368(4)
B F3 1.377(4)

loop_
_geom_torsion_atom_site_label_1
_geom_torsion_atom_site_label_2
_geom_torsion_atom_site_label_3
_geom_torsion_atom_site_label_4
_geom_torsion
C7 C1 C2 C3 -3.2(5)
C8 C1 C2 C3 180.0(3)
C1 C2 C3 C4 -6.7(5)
C1 C2 C3 C12 176.6(3)
C2 C3 C4 C5 7.5(5)
C12 C3 C4 C5 -175.9(3)
C3 C4 C5 C6 1.5(5)
C3 C4 C5 C16 177.2(3)
C4 C5 C6 C7 -6.7(5)
C16 C5 C6 C7 177.6(3)
C5 C6 C7 C1 -0.5(6)
C2 C1 C7 C6 8.0(5)
C8 C1 C7 C6 -175.0(3)
C2 C1 C8 C9 -11.9(4)
C7 C1 C8 C9 171.0(3)
C2 C1 C8 C11 -132.8(3)
C7 C1 C8 C11 50.2(4)
C2 C1 C8 C10 108.6(3)
C7 C1 C8 C10 -68.4(4)
C4 C3 C12 C14 127.5(3)
C2 C3 C12 C14 -55.5(3)
C4 C3 C12 C15 8.8(4)
C2 C3 C12 C15 -174.2(3)
C4 C3 C12 C13 -112.0(3)
C2 C3 C12 C13 64.9(3)
C4 C5 C16 C17 16.8(4)
C6 C5 C16 C17 -167.3(3)
C4 C5 C16 C18 -104.2(3)
C6 C5 C16 C18 71.7(4)
C4 C5 C16 C19 136.7(3)
C6 C5 C16 C19 -47.4(4)
